data_2019251
loop_
_publ_author_name
'Huang, Qiu-Ying'
'Liu, Chun-Li'
'Zhou, Zi-Peng'

_publ_section_title
;
 Two sodium(I) coordination polymers constructed by the V-shaped ligands
 2,2'-[isopropylidenebis(1,4-phenyleneoxy)]diacetic acid and
 2,2'-[sulfonylbis(1,4-phenyleneoxy)]diacetic acid
;
_journal_coeditor_code OV3036
_journal_issue 11
_journal_name_full 'Acta Crystallographica Section C'
_journal_page_first 1322
_journal_page_last 1327
_journal_paper_doi 10.1107/S0108270113026450
_journal_volume 69
_journal_year 2013
_chemical_formula_iupac '[Na4 (C16 H14 O8)2 (H2 O)8]'
_chemical_formula_sum 'C16 H20 Na2 O12 S'
_chemical_formula_weight 964.72
_chemical_name_systematic Poly[hexa-\m-aqua-diaquabis{\m~3~-2,2'-[sulfonylbis(1,4-phenyleneoxy)]diacetato}tetrasodium(I)]
_space_group_IT_number 1
_symmetry_cell_setting triclinic
_symmetry_space_group_name_Hall 'P 1'
_symmetry_space_group_name_H-M 'P 1'
_atom_sites_solution_hydrogens geom
_atom_sites_solution_primary direct
_atom_sites_solution_secondary difmap
_audit_creation_method SHELXL97
_cell_angle_alpha 75.4920(10)
_cell_angle_beta 87.242(2)
_cell_angle_gamma 86.712(3)
_cell_formula_units_Z 2
_cell_length_a 8.0980(13)
_cell_length_b 8.3820(14)
_cell_length_c 15.291(2)
_cell_measurement_reflns_used 1238
_cell_measurement_temperature 295
_cell_measurement_theta_max 21.99
_cell_measurement_theta_min 2.51
_cell_volume 1002.6(3)
_computing_cell_refinement 'APEX2 (Bruker, 2001)'
_computing_data_collection 'APEX2 (Bruker, 2001)'
_computing_data_reduction 'SAINT (Bruker, 2001)'
_computing_molecular_graphics 'SHELXTL (Sheldrick, 2008)'
_computing_publication_material 'SHELXTL (Sheldrick, 2008)'
_computing_structure_refinement 'SHELXL97 (Sheldrick, 2008)'
_computing_structure_solution 'SHELXS97 (Sheldrick, 2008)'
_diffrn_ambient_temperature 295
_diffrn_measured_fraction_theta_full 0.993
_diffrn_measured_fraction_theta_max 0.993
_diffrn_measurement_device_type 'Bruker APEXII CCD area-detector'
_diffrn_measurement_method '\f and \w scans'
_diffrn_radiation_monochromator graphite
_diffrn_radiation_source 'fine-focus sealed tube'
_diffrn_radiation_type MoK\a
_diffrn_radiation_wavelength 0.71073
_diffrn_reflns_av_R_equivalents 0.0293
_diffrn_reflns_av_sigmaI/netI 0.0603
_diffrn_reflns_limit_h_max 9
_diffrn_reflns_limit_h_min -9
_diffrn_reflns_limit_k_max 9
_diffrn_reflns_limit_k_min -9
_diffrn_reflns_limit_l_max 8
_diffrn_reflns_limit_l_min -18
_diffrn_reflns_number 5357
_diffrn_reflns_theta_full 25.04
_diffrn_reflns_theta_max 25.04
_diffrn_reflns_theta_min 2.51
_diffrn_standards_decay_% 0
_diffrn_standards_number 0
_exptl_absorpt_coefficient_mu 0.269
_exptl_absorpt_correction_T_max 0.9762
_exptl_absorpt_correction_T_min 0.9582
_exptl_absorpt_correction_type multi-scan
_exptl_absorpt_process_details '(SADABS; Sheldrick, 1996)'
_exptl_crystal_colour colourless
_exptl_crystal_density_diffrn 1.598
_exptl_crystal_density_method 'not measured'
_exptl_crystal_description block
_exptl_crystal_F_000 500
_exptl_crystal_size_max 0.16
_exptl_crystal_size_mid 0.12
_exptl_crystal_size_min 0.09
_refine_diff_density_max 0.925
_refine_diff_density_min -0.966
_refine_ls_abs_structure_details 'Flack (1983), with 723 Friedel pairs'
_refine_ls_abs_structure_Flack -0.11(12)
_refine_ls_extinction_method none
_refine_ls_goodness_of_fit_ref 1.039
_refine_ls_hydrogen_treatment constr
_refine_ls_matrix_type full
_refine_ls_number_parameters 559
_refine_ls_number_reflns 4239
_refine_ls_number_restraints 4
_refine_ls_restrained_S_all 1.041
_refine_ls_R_factor_all 0.0627
_refine_ls_R_factor_gt 0.0505
_refine_ls_shift/su_max 0.000
_refine_ls_shift/su_mean 0.000
_refine_ls_structure_factor_coef Fsqd
_refine_ls_weighting_details 'calc w = 1/[\s^2^(Fo^2^)+(0.0669P)^2^+0.4471P] where P=(Fo^2^+2Fc^2^)/3'
_refine_ls_weighting_scheme calc
_refine_ls_wR_factor_gt 0.1193
_refine_ls_wR_factor_ref 0.1293
_reflns_number_gt 3543
_reflns_number_total 4239
_reflns_threshold_expression I>2\s(I)
_cod_data_source_file ov3036.cif
_cod_data_source_block II
_cod_database_code 2019251

loop_
_symmetry_equiv_pos_as_xyz
'x, y, z'

loop_
_atom_site_type_symbol
_atom_site_label
_atom_site_fract_x
_atom_site_fract_y
_atom_site_fract_z
_atom_site_U_iso_or_equiv
_atom_site_adp_type
_atom_site_calc_flag
_atom_site_refinement_flags
_atom_site_occupancy
_atom_site_symmetry_multiplicity
Na Na1 0.3124(3) 0.1109(3) 0.96519(19) 0.0345(6) Uani d . 1 1
Na Na2 0.6663(3) -0.2077(3) 0.96850(18) 0.0322(6) Uani d . 1 1
Na Na3 0.9677(3) -0.3232(3) 1.13537(18) 0.0326(6) Uani d . 1 1
Na Na4 1.2695(3) -0.6072(3) 1.09278(19) 0.0362(6) Uani d . 1 1
O O1 0.2175(6) 0.2711(5) 0.8099(3) 0.0356(11) Uani d . 1 1
O O2 0.3141(6) 0.3929(5) 0.9420(3) 0.0374(11) Uani d . 1 1
O O3 0.2079(7) 0.6464(6) 0.8785(4) 0.0464(13) Uani d . 1 1
O O4 -0.1245(6) 0.0070(6) 0.4953(3) 0.0451(12) Uani d . 1 1
O O5 0.0186(6) -0.2457(5) 0.5864(3) 0.0377(11) Uani d . 1 1
O O6 0.5892(5) 0.0598(5) 0.2830(3) 0.0359(11) Uani d . 1 1
O O7 0.8025(6) 0.1305(6) 0.1448(3) 0.0477(14) Uani d . 1 1
O O8 0.9654(6) -0.0915(5) 0.1982(3) 0.0392(12) Uani d . 1 1
O O9 0.6929(6) -0.2288(5) 0.8120(3) 0.0407(12) Uani d . 1 1
O O10 0.7323(6) -0.4799(5) 0.9525(3) 0.0361(11) Uani d . 1 1
O O11 0.7770(6) -0.6570(5) 0.8662(3) 0.0430(13) Uani d . 1 1
O O12 0.4925(6) 0.5172(5) 0.6054(3) 0.0413(12) Uani d . 1 1
O O13 0.3660(6) 0.3741(6) 0.5021(3) 0.0435(13) Uani d . 1 1
O O14 1.0669(5) 0.5360(5) 0.2906(3) 0.0321(10) Uani d . 1 1
O O15 1.2618(5) 0.6361(5) 0.1480(3) 0.0324(10) Uani d . 1 1
O O16 1.4169(6) 0.7742(6) 0.2187(3) 0.0384(11) Uani d . 1 1
O O17 0.3706(5) -0.1841(5) 0.9761(3) 0.0328(10) Uani d . 1 1
H H33 0.3327 -0.2313 1.0285 0.049 Uiso d R 1 1
H H32 0.3236 -0.2261 0.9392 0.049 Uiso d R 1 1
O O18 0.6104(6) 0.0817(5) 0.9858(3) 0.0405(12) Uani d . 1 1
H H34 0.6635 0.1653 0.9583 0.061 Uiso d R 1 1
H H35 0.6511 0.0625 1.0378 0.061 Uiso d R 1 1
O O19 0.0110(5) 0.1221(5) 0.9766(3) 0.0388(11) Uani d . 1 1
H H37 -0.0425 0.1129 1.0267 0.058 Uiso d R 1 1
H H36 -0.0625 0.1825 0.9444 0.058 Uiso d R 1 1
O O20 0.2587(6) 0.0908(6) 1.1286(3) 0.0411(12) Uani d . 1 1
H H38 0.1678 0.0489 1.1501 0.062 Uiso d R 1 1
H H39 0.3319 0.0408 1.1649 0.062 Uiso d R 1 1
O O21 0.6824(5) -0.3164(4) 1.1323(3) 0.0392(11) Uani d . 1 1
H H40 0.6446 -0.4099 1.1344 0.059 Uiso d RD 1 1
H H41 0.6203 -0.2793 1.1698 0.059 Uiso d R 1 1
O O22 0.9581(5) -0.1991(5) 0.9757(3) 0.0380(11) Uani d . 1 1
H H42 1.0106 -0.2433 0.9376 0.057 Uiso d R 1 1
H H43 0.9890 -0.1005 0.9629 0.057 Uiso d R 1 1
O O23 0.9750(5) -0.5758(5) 1.0875(3) 0.0364(11) Uani d . 1 1
H H45 0.9279 -0.6660 1.1092 0.055 Uiso d R 1 1
H H44 0.9341 -0.5351 1.0361 0.055 Uiso d R 1 1
O O24 1.5515(5) -0.6360(4) 1.1089(3) 0.0429(12) Uani d . 1 1
H H47 1.5974 -0.5914 1.0582 0.064 Uiso d R 1 1
H H46 1.6117 -0.7224 1.1296 0.064 Uiso d R 1 1
C C1 0.2422(8) 0.4965(8) 0.8798(4) 0.0291(15) Uani d . 1 1
C C2 0.1947(8) 0.4451(7) 0.7967(4) 0.0311(15) Uani d . 1 1
H H2A 0.0797 0.4783 0.7842 0.037 Uiso calc R 1 1
H H2B 0.2622 0.5002 0.7450 0.037 Uiso calc R 1 1
C C3 0.1621(8) 0.2005(7) 0.7460(4) 0.0288(15) Uani d . 1 1
C C4 0.0896(9) 0.2883(8) 0.6663(5) 0.0361(17) Uani d . 1 1
H H4 0.0729 0.4023 0.6541 0.043 Uiso calc R 1 1
C C5 0.0429(8) 0.2030(8) 0.6053(4) 0.0309(15) Uani d . 1 1
H H5 -0.0034 0.2602 0.5512 0.037 Uiso calc R 1 1
C C6 0.0647(8) 0.0328(8) 0.6247(4) 0.0280(15) Uani d . 1 1
C C7 0.1333(9) -0.0555(8) 0.7054(4) 0.0361(17) Uani d . 1 1
H H7 0.1482 -0.1697 0.7186 0.043 Uiso calc R 1 1
C C8 0.1782(9) 0.0316(8) 0.7650(5) 0.0376(17) Uani d . 1 1
H H8 0.2210 -0.0260 0.8200 0.045 Uiso calc R 1 1
C C9 0.1909(8) -0.0393(8) 0.4643(4) 0.0290(15) Uani d . 1 1
C C10 0.3225(8) -0.1522(8) 0.4747(4) 0.0316(15) Uani d . 1 1
H H10 0.3207 -0.2467 0.5221 0.038 Uiso calc R 1 1
C C11 0.4593(8) -0.1261(8) 0.4144(4) 0.0331(16) Uani d . 1 1
H H11 0.5469 -0.2043 0.4199 0.040 Uiso calc R 1 1
C C12 0.4623(8) 0.0186(8) 0.3462(4) 0.0285(14) Uani d . 1 1
C C13 0.3284(8) 0.1348(8) 0.3383(5) 0.0360(16) Uani d . 1 1
H H13 0.3307 0.2329 0.2935 0.043 Uiso calc R 1 1
C C14 0.1951(8) 0.1033(8) 0.3967(5) 0.0346(16) Uani d . 1 1
H H14 0.1057 0.1795 0.3906 0.041 Uiso calc R 1 1
C C15 0.7276(8) -0.0541(8) 0.2867(5) 0.0321(15) Uani d . 1 1
H H15A 0.6892 -0.1630 0.2898 0.038 Uiso calc R 1 1
H H15B 0.7882 -0.0601 0.3407 0.038 Uiso calc R 1 1
C C16 0.8407(8) -0.0014(8) 0.2042(5) 0.0315(15) Uani d . 1 1
C C17 0.7400(8) -0.5172(8) 0.8790(5) 0.0314(15) Uani d . 1 1
C C18 0.6937(9) -0.3844(7) 0.7948(5) 0.0362(16) Uani d . 1 1
H H18A 0.7726 -0.3899 0.7458 0.043 Uiso calc R 1 1
H H18B 0.5849 -0.4032 0.7765 0.043 Uiso calc R 1 1
C C19 0.6501(8) -0.0899(7) 0.7448(4) 0.0283(14) Uani d . 1 1
C C20 0.6825(9) 0.0561(8) 0.7642(5) 0.0400(17) Uani d . 1 1
H H20 0.7345 0.0545 0.8174 0.048 Uiso calc R 1 1
C C21 0.6387(10) 0.2058(8) 0.7057(5) 0.0391(17) Uani d . 1 1
H H21 0.6610 0.3050 0.7186 0.047 Uiso calc R 1 1
C C22 0.5608(7) 0.2034(7) 0.6277(4) 0.0253(14) Uani d . 1 1
C C23 0.5330(8) 0.0569(8) 0.6062(5) 0.0337(16) Uani d . 1 1
H H23 0.4853 0.0581 0.5519 0.040 Uiso calc R 1 1
C C24 0.5762(8) -0.0922(8) 0.6659(5) 0.0355(16) Uani d . 1 1
H H24 0.5558 -0.1916 0.6528 0.043 Uiso calc R 1 1
C C25 0.6739(8) 0.4422(7) 0.4755(4) 0.0254(14) Uani d . 1 1
C C26 0.7981(8) 0.5358(7) 0.4921(4) 0.0305(15) Uani d . 1 1
H H26 0.7916 0.5761 0.5436 0.037 Uiso calc R 1 1
C C27 0.9332(8) 0.5700(8) 0.4315(4) 0.0331(16) Uani d . 1 1
H H27 1.0169 0.6335 0.4421 0.040 Uiso calc R 1 1
C C28 0.9412(8) 0.5088(7) 0.3559(4) 0.0276(14) Uani d . 1 1
C C29 0.8180(9) 0.4127(8) 0.3405(5) 0.0353(16) Uani d . 1 1
H H29 0.8252 0.3710 0.2895 0.042 Uiso calc R 1 1
C C30 0.6850(8) 0.3784(8) 0.4003(5) 0.0354(16) Uani d . 1 1
H H30 0.6028 0.3126 0.3902 0.042 Uiso calc R 1 1
C C31 1.2021(8) 0.6310(8) 0.3044(4) 0.0335(15) Uani d . 1 1
H H31A 1.2724 0.5649 0.3508 0.040 Uiso calc R 1 1
H H31B 1.1595 0.7275 0.3239 0.040 Uiso calc R 1 1
C C32 1.3020(8) 0.6840(7) 0.2151(5) 0.0281(14) Uani d . 1 1
S S1 0.0202(2) -0.0725(2) 0.54321(13) 0.0309(4) Uani d . 1 1
S S2 0.5052(2) 0.39511(19) 0.55314(12) 0.0304(4) Uani d . 1 1

loop_
_atom_site_aniso_label
_atom_site_aniso_U_11
_atom_site_aniso_U_22
_atom_site_aniso_U_33
_atom_site_aniso_U_12
_atom_site_aniso_U_13
_atom_site_aniso_U_23
Na1 0.0341(14) 0.0268(13) 0.0434(17) 0.0004(10) -0.0034(12) -0.0104(12)
Na2 0.0319(13) 0.0325(13) 0.0327(15) 0.0003(10) -0.0042(11) -0.0088(11)
Na3 0.0289(13) 0.0352(14) 0.0363(15) 0.0027(10) -0.0042(11) -0.0141(12)
Na4 0.0350(14) 0.0378(14) 0.0405(16) 0.0031(11) -0.0042(12) -0.0187(12)
O1 0.058(3) 0.029(2) 0.023(2) 0.000(2) -0.009(2) -0.0127(19)
O2 0.054(3) 0.026(2) 0.032(3) 0.001(2) -0.010(2) -0.006(2)
O3 0.072(4) 0.030(3) 0.042(3) 0.005(2) -0.019(3) -0.016(2)
O4 0.032(3) 0.067(3) 0.040(3) 0.004(2) -0.012(2) -0.020(3)
O5 0.049(3) 0.036(3) 0.034(3) -0.016(2) 0.007(2) -0.018(2)
O6 0.036(3) 0.035(3) 0.032(3) 0.006(2) 0.005(2) -0.002(2)
O7 0.052(3) 0.040(3) 0.038(3) 0.012(2) 0.008(2) 0.010(2)
O8 0.032(3) 0.038(3) 0.047(3) 0.008(2) 0.004(2) -0.015(2)
O9 0.070(4) 0.021(2) 0.029(3) 0.003(2) -0.013(2) -0.002(2)
O10 0.053(3) 0.029(2) 0.027(3) 0.002(2) -0.008(2) -0.007(2)
O11 0.065(3) 0.023(2) 0.043(3) 0.009(2) -0.014(3) -0.010(2)
O12 0.058(3) 0.030(2) 0.031(3) 0.012(2) 0.005(2) -0.002(2)
O13 0.032(3) 0.050(3) 0.038(3) 0.001(2) -0.007(2) 0.008(2)
O14 0.039(3) 0.034(2) 0.024(2) -0.0114(19) 0.005(2) -0.0074(19)
O15 0.030(2) 0.042(3) 0.029(3) -0.0042(19) 0.003(2) -0.015(2)
O16 0.033(3) 0.044(3) 0.043(3) -0.012(2) 0.005(2) -0.019(2)
O17 0.037(3) 0.034(2) 0.028(3) -0.0079(19) -0.003(2) -0.008(2)
O18 0.038(3) 0.034(2) 0.049(3) -0.008(2) -0.006(2) -0.007(2)
O19 0.031(3) 0.041(3) 0.045(3) -0.002(2) -0.004(2) -0.011(2)
O20 0.041(3) 0.039(3) 0.040(3) -0.001(2) -0.007(2) -0.004(2)
O21 0.031(3) 0.044(3) 0.041(3) -0.001(2) 0.003(2) -0.009(2)
O22 0.039(3) 0.035(3) 0.043(3) -0.011(2) 0.000(2) -0.016(2)
O23 0.038(3) 0.027(2) 0.042(3) 0.0004(19) -0.008(2) -0.004(2)
O24 0.035(3) 0.041(3) 0.047(3) 0.007(2) -0.002(2) -0.002(2)
C1 0.030(3) 0.028(4) 0.029(4) -0.004(3) 0.003(3) -0.009(3)
C2 0.041(4) 0.024(3) 0.032(4) -0.002(3) -0.004(3) -0.012(3)
C3 0.034(4) 0.026(3) 0.027(4) 0.001(3) 0.001(3) -0.009(3)
C4 0.050(4) 0.029(4) 0.029(4) 0.009(3) -0.001(3) -0.010(3)
C5 0.039(4) 0.032(4) 0.025(4) 0.004(3) -0.003(3) -0.013(3)
C6 0.033(4) 0.033(4) 0.020(3) -0.001(3) 0.006(3) -0.012(3)
C7 0.061(5) 0.025(3) 0.025(4) 0.002(3) -0.003(3) -0.010(3)
C8 0.057(4) 0.032(4) 0.022(4) -0.004(3) -0.012(3) 0.000(3)
C9 0.038(4) 0.030(3) 0.022(3) 0.000(3) -0.004(3) -0.014(3)
C10 0.037(4) 0.032(3) 0.024(4) -0.002(3) 0.003(3) -0.005(3)
C11 0.036(4) 0.034(4) 0.026(4) 0.011(3) -0.005(3) -0.004(3)
C12 0.033(4) 0.034(4) 0.018(3) 0.002(3) -0.002(3) -0.007(3)
C13 0.042(4) 0.034(4) 0.029(4) 0.008(3) -0.003(3) -0.004(3)
C14 0.036(4) 0.031(4) 0.034(4) 0.010(3) -0.001(3) -0.007(3)
C15 0.032(3) 0.031(3) 0.032(4) 0.001(3) -0.006(3) -0.004(3)
C16 0.035(4) 0.025(3) 0.040(4) -0.007(3) 0.002(3) -0.016(3)
C17 0.031(4) 0.026(3) 0.035(4) -0.002(3) -0.001(3) -0.005(3)
C18 0.053(4) 0.027(4) 0.028(4) -0.002(3) 0.000(3) -0.008(3)
C19 0.041(4) 0.021(3) 0.022(3) 0.001(3) -0.001(3) -0.004(3)
C20 0.056(5) 0.035(4) 0.031(4) 0.000(3) -0.011(3) -0.010(3)
C21 0.062(5) 0.023(3) 0.032(4) -0.011(3) -0.007(3) -0.003(3)
C22 0.027(3) 0.027(3) 0.020(3) 0.000(3) -0.002(3) -0.001(3)
C23 0.042(4) 0.036(4) 0.024(4) 0.000(3) -0.003(3) -0.009(3)
C24 0.049(4) 0.028(4) 0.029(4) -0.008(3) -0.001(3) -0.005(3)
C25 0.033(3) 0.023(3) 0.017(3) 0.000(3) -0.004(3) 0.001(3)
C26 0.043(4) 0.026(3) 0.022(3) -0.005(3) -0.001(3) -0.005(3)
C27 0.038(4) 0.030(3) 0.030(4) -0.008(3) -0.001(3) -0.004(3)
C28 0.036(4) 0.022(3) 0.023(4) -0.002(3) -0.002(3) -0.002(3)
C29 0.044(4) 0.034(4) 0.027(4) -0.010(3) 0.001(3) -0.005(3)
C30 0.039(4) 0.030(4) 0.037(4) -0.013(3) -0.003(3) -0.006(3)
C31 0.036(4) 0.041(4) 0.026(4) -0.007(3) -0.001(3) -0.011(3)
C32 0.027(3) 0.020(3) 0.039(4) 0.006(3) 0.002(3) -0.011(3)
S1 0.0316(9) 0.0351(10) 0.0308(10) -0.0053(7) 0.0006(7) -0.0167(8)
S2 0.0313(9) 0.0280(9) 0.0276(9) 0.0015(7) 0.0001(7) 0.0002(7)

loop_
_atom_type_symbol
_atom_type_description
_atom_type_scat_dispersion_real
_atom_type_scat_dispersion_imag
_atom_type_scat_source
C C 0.0033 0.0016 'International Tables Vol C Tables 4.2.6.8 and 6.1.1.4'
H H 0.0000 0.0000 'International Tables Vol C Tables 4.2.6.8 and 6.1.1.4'
O O 0.0106 0.0060 'International Tables Vol C Tables 4.2.6.8 and 6.1.1.4'
S S 0.1246 0.1234 'International Tables Vol C Tables 4.2.6.8 and 6.1.1.4'
Na Na 0.0362 0.0249 'International Tables Vol C Tables 4.2.6.8 and 6.1.1.4'

loop_
_geom_angle_atom_site_label_1
_geom_angle_atom_site_label_2
_geom_angle_atom_site_label_3
_geom_angle_site_symmetry_1
_geom_angle_site_symmetry_3
_geom_angle
_geom_angle_publ_flag
O2 Na1 O19 . . 90.70(18) y
O2 Na1 O18 . . 91.65(18) y
O19 Na1 O18 . . 168.8(2) y
O2 Na1 O17 . . 167.8(2) y
O19 Na1 O17 . . 100.84(17) y
O18 Na1 O17 . . 77.78(16) y
O2 Na1 O20 . . 88.47(18) y
O19 Na1 O20 . . 78.00(18) y
O18 Na1 O20 . . 91.14(18) y
O17 Na1 O20 . . 97.68(17) y
O2 Na1 O1 . . 65.95(16) y
O19 Na1 O1 . . 74.39(17) y
O18 Na1 O1 . . 116.47(19) y
O17 Na1 O1 . . 113.23(17) y
O20 Na1 O1 . . 141.60(18) y
O2 Na1 Na4 . 1_465 42.50(13) ?
O19 Na1 Na4 . 1_465 83.13(14) ?
O18 Na1 Na4 . 1_465 91.25(14) ?
O17 Na1 Na4 . 1_465 142.29(15) ?
O20 Na1 Na4 . 1_465 45.98(12) ?
O1 Na1 Na4 . 1_465 104.01(13) ?
O2 Na1 Na2 . . 130.58(15) ?
O19 Na1 Na2 . . 138.65(14) ?
O18 Na1 Na2 . . 40.80(12) ?
O17 Na1 Na2 . . 37.82(11) ?
O20 Na1 Na2 . . 102.02(13) ?
O1 Na1 Na2 . . 116.35(14) ?
Na4 Na1 Na2 1_465 . 126.83(9) ?
O22 Na2 O10 . . 83.18(17) y
O22 Na2 O17 . . 170.55(19) y
O10 Na2 O17 . . 105.15(18) y
O22 Na2 O9 . . 91.09(19) y
O10 Na2 O9 . . 65.79(16) y
O17 Na2 O9 . . 96.40(18) y
O22 Na2 O21 . . 83.07(17) y
O10 Na2 O21 . . 88.26(16) y
O17 Na2 O21 . . 92.58(17) y
O9 Na2 O21 . . 153.94(17) y
O22 Na2 O18 . . 94.20(17) y
O10 Na2 O18 . . 177.37(19) y
O17 Na2 O18 . . 77.48(16) y
O9 Na2 O18 . . 114.36(18) y
O21 Na2 O18 . . 91.45(17) y
O22 Na2 Na3 . . 42.64(13) ?
O10 Na2 Na3 . . 81.96(13) ?
O17 Na2 Na3 . . 132.95(15) ?
O9 Na2 Na3 . . 127.31(15) ?
O21 Na2 Na3 . . 40.55(11) ?
O18 Na2 Na3 . . 96.13(13) ?
O22 Na2 Na1 . . 133.25(14) ?
O10 Na2 Na1 . . 143.35(15) ?
O17 Na2 Na1 . . 39.05(11) ?
O9 Na2 Na1 . . 103.58(13) ?
O21 Na2 Na1 . . 98.80(13) ?
O18 Na2 Na1 . . 39.27(11) ?
Na3 Na2 Na1 . . 125.61(9) ?
O21 Na3 O8 . 1_556 92.76(16) y
O21 Na3 O15 . 1_546 173.21(19) y
O8 Na3 O15 1_556 1_546 91.36(17) y
O21 Na3 O23 . . 88.42(16) y
O8 Na3 O23 1_556 . 174.0(2) y
O15 Na3 O23 1_546 . 86.92(16) y
O21 Na3 O22 . . 85.46(17) y
O8 Na3 O22 1_556 . 102.87(18) y
O15 Na3 O22 1_546 . 98.87(17) y
O23 Na3 O22 . . 83.13(18) y
O21 Na3 O14 . 1_546 111.09(18) y
O8 Na3 O14 1_556 1_546 80.65(17) y
O15 Na3 O14 1_546 1_546 64.32(15) y
O23 Na3 O14 . 1_546 93.39(16) y
O22 Na3 O14 . 1_546 163.06(18) y
O21 Na3 Na4 . . 131.84(14) ?
O8 Na3 Na4 1_556 . 134.83(15) ?
O15 Na3 Na4 1_546 . 43.54(12) ?
O23 Na3 Na4 . . 43.45(12) ?
O22 Na3 Na4 . . 89.44(14) ?
O14 Na3 Na4 1_546 . 76.89(12) ?
C32 Na3 Na4 1_546 . 63.81(13) ?
O21 Na3 Na2 . . 43.54(12) ?
O8 Na3 Na2 1_556 . 103.21(14) ?
O15 Na3 Na2 1_546 . 140.17(15) ?
O23 Na3 Na2 . . 81.71(13) ?
O22 Na3 Na2 . . 42.04(12) ?
O14 Na3 Na2 1_546 . 153.93(14) ?
C32 Na3 Na2 1_546 . 155.30(16) ?
Na4 Na3 Na2 . . 114.07(9) ?
O24 Na4 O2 . 1_645 88.47(18) y
O24 Na4 O23 . . 175.7(2) y
O2 Na4 O23 1_645 . 95.82(19) y
O24 Na4 O15 . 1_546 89.91(16) y
O2 Na4 O15 1_645 1_546 123.79(18) y
O23 Na4 O15 . 1_546 87.41(17) y
O24 Na4 O20 . 1_645 89.14(17) y
O2 Na4 O20 1_645 1_645 88.68(18) y
O23 Na4 O20 . 1_645 91.30(17) y
O15 Na4 O20 1_546 1_645 147.5(2) y
O24 Na4 Na1 . 1_645 87.60(13) ?
O2 Na4 Na1 1_645 1_645 42.15(12) ?
O23 Na4 Na1 . 1_645 95.81(14) ?
O15 Na4 Na1 1_546 1_645 165.76(16) ?
O20 Na4 Na1 1_645 1_645 46.54(13) ?
O24 Na4 Na3 . . 133.57(14) ?
O2 Na4 Na3 1_645 . 115.25(14) ?
O23 Na4 Na3 . . 43.83(12) ?
O15 Na4 Na3 1_546 . 43.66(12) ?
O20 Na4 Na3 1_645 . 128.17(16) ?
Na1 Na4 Na3 1_645 . 137.11(10) ?
C3 O1 C2 . . 118.5(5) ?
C3 O1 Na1 . . 124.5(4) ?
C2 O1 Na1 . . 116.1(4) ?
C1 O2 Na1 . . 125.4(4) ?
C1 O2 Na4 . 1_465 122.1(4) ?
Na1 O2 Na4 . 1_465 95.35(19) ?
C12 O6 C15 . . 118.1(5) ?
C16 O8 Na3 . 1_554 123.9(4) ?
C19 O9 C18 . . 119.8(5) ?
C19 O9 Na2 . . 117.7(4) ?
C18 O9 Na2 . . 118.7(4) ?
C17 O10 Na2 . . 123.7(4) ?
C28 O14 C31 . . 117.5(5) ?
C28 O14 Na3 . 1_564 113.3(3) ?
C31 O14 Na3 . 1_564 105.1(3) ?
C32 O15 Na4 . 1_564 140.7(4) ?
C32 O15 Na3 . 1_564 108.2(4) ?
Na4 O15 Na3 1_564 1_564 92.81(17) ?
Na2 O17 Na1 . . 103.13(18) ?
Na2 O17 H33 . . 111.2 ?
Na1 O17 H33 . . 104.0 ?
Na2 O17 H32 . . 114.5 ?
Na1 O17 H32 . . 117.4 ?
H33 O17 H32 . . 106.2 ?
Na1 O18 Na2 . . 99.93(18) ?
Na1 O18 H34 . . 114.6 ?
Na2 O18 H34 . . 125.5 ?
Na1 O18 H35 . . 121.8 ?
Na2 O18 H35 . . 94.8 ?
H34 O18 H35 . . 100.4 ?
Na1 O19 H37 . . 122.5 ?
Na1 O19 H36 . . 132.7 ?
H37 O19 H36 . . 95.9 ?
Na4 O20 Na1 1_465 . 87.49(17) ?
Na4 O20 H38 1_465 . 117.5 ?
Na1 O20 H38 . . 114.9 ?
Na4 O20 H39 1_465 . 113.5 ?
Na1 O20 H39 . . 117.7 ?
H38 O20 H39 . . 105.6 ?
Na3 O21 Na2 . . 95.91(18) ?
Na3 O21 H40 . . 113.1 ?
Na2 O21 H40 . . 96.3 ?
Na3 O21 H41 . . 122.4 ?
Na2 O21 H41 . . 122.7 ?
H40 O21 H41 . . 103.9 ?
Na2 O22 Na3 . . 95.33(18) ?
Na2 O22 H42 . . 112.7 ?
Na3 O22 H42 . . 121.1 ?
Na2 O22 H43 . . 111.5 ?
Na3 O22 H43 . . 111.4 ?
H42 O22 H43 . . 104.8 ?
Na4 O23 Na3 . . 92.72(17) ?
Na4 O23 H45 . . 112.7 ?
Na3 O23 H45 . . 131.6 ?
Na4 O23 H44 . . 117.1 ?
Na3 O23 H44 . . 96.7 ?
H45 O23 H44 . . 105.9 ?
Na4 O24 H47 . . 107.9 ?
Na4 O24 H46 . . 129.4 ?
H47 O24 H46 . . 104.6 ?
O2 C1 O3 . . 125.6(6) ?
O2 C1 C2 . . 119.4(6) ?
O3 C1 C2 . . 115.0(6) ?
O1 C2 C1 . . 110.5(5) ?
O1 C2 H2A . . 109.5 ?
C1 C2 H2A . . 109.5 ?
O1 C2 H2B . . 109.5 ?
C1 C2 H2B . . 109.5 ?
H2A C2 H2B . . 108.1 ?
O1 C3 C8 . . 115.9(6) ?
O1 C3 C4 . . 124.3(6) ?
C8 C3 C4 . . 119.7(6) ?
C5 C4 C3 . . 118.9(6) ?
C5 C4 H4 . . 120.5 ?
C3 C4 H4 . . 120.5 ?
C6 C5 C4 . . 120.2(6) ?
C6 C5 H5 . . 119.9 ?
C4 C5 H5 . . 119.9 ?
C5 C6 C7 . . 120.8(6) ?
C5 C6 S1 . . 119.8(5) ?
C7 C6 S1 . . 119.2(4) ?
C8 C7 C6 . . 117.9(6) ?
C8 C7 H7 . . 121.0 ?
C6 C7 H7 . . 121.0 ?
C3 C8 C7 . . 122.2(6) ?
C3 C8 H8 . . 118.9 ?
C7 C8 H8 . . 118.9 ?
C14 C9 C10 . . 120.3(6) ?
C14 C9 S1 . . 120.0(5) ?
C10 C9 S1 . . 119.6(5) ?
C9 C10 C11 . . 120.3(6) ?
C9 C10 H10 . . 119.8 ?
C11 C10 H10 . . 119.8 ?
C12 C11 C10 . . 118.9(6) ?
C12 C11 H11 . . 120.6 ?
C10 C11 H11 . . 120.6 ?
O6 C12 C11 . . 124.7(6) ?
O6 C12 C13 . . 115.4(5) ?
C11 C12 C13 . . 119.8(6) ?
C14 C13 C12 . . 119.7(6) ?
C14 C13 H13 . . 120.1 ?
C12 C13 H13 . . 120.1 ?
C13 C14 C9 . . 120.9(6) ?
C13 C14 H14 . . 119.5 ?
C9 C14 H14 . . 119.5 ?
O6 C15 C16 . . 110.5(5) ?
O6 C15 H15A . . 109.5 ?
C16 C15 H15A . . 109.5 ?
O6 C15 H15B . . 109.5 ?
C16 C15 H15B . . 109.5 ?
H15A C15 H15B . . 108.1 ?
O8 C16 O7 . . 123.9(6) ?
O8 C16 C15 . . 117.2(6) ?
O7 C16 C15 . . 118.8(5) ?
O10 C17 O11 . . 126.6(6) ?
O10 C17 C18 . . 118.2(6) ?
O11 C17 C18 . . 115.2(6) ?
O9 C18 C17 . . 110.3(5) ?
O9 C18 H18A . . 109.6 ?
C17 C18 H18A . . 109.6 ?
O9 C18 H18B . . 109.6 ?
C17 C18 H18B . . 109.6 ?
H18A C18 H18B . . 108.1 ?
C20 C19 C24 . . 121.1(6) ?
C20 C19 O9 . . 114.1(6) ?
C24 C19 O9 . . 124.8(6) ?
C19 C20 C21 . . 120.8(7) ?
C19 C20 H20 . . 119.6 ?
C21 C20 H20 . . 119.6 ?
C22 C21 C20 . . 118.0(6) ?
C22 C21 H21 . . 121.0 ?
C20 C21 H21 . . 121.0 ?
C23 C22 C21 . . 121.4(6) ?
C23 C22 S2 . . 120.7(5) ?
C21 C22 S2 . . 117.8(5) ?
C22 C23 C24 . . 119.9(6) ?
C22 C23 H23 . . 120.1 ?
C24 C23 H23 . . 120.1 ?
C19 C24 C23 . . 118.7(6) ?
C19 C24 H24 . . 120.7 ?
C23 C24 H24 . . 120.7 ?
C26 C25 C30 . . 120.3(6) ?
C26 C25 S2 . . 120.1(5) ?
C30 C25 S2 . . 119.6(5) ?
C25 C26 C27 . . 120.0(6) ?
C25 C26 H26 . . 120.0 ?
C27 C26 H26 . . 120.0 ?
C28 C27 C26 . . 119.2(6) ?
C28 C27 H27 . . 120.4 ?
C26 C27 H27 . . 120.4 ?
C27 C28 O14 . . 124.6(6) ?
C27 C28 C29 . . 120.5(6) ?
O14 C28 C29 . . 114.9(6) ?
C30 C29 C28 . . 120.3(7) ?
C30 C29 H29 . . 119.8 ?
C28 C29 H29 . . 119.8 ?
C29 C30 C25 . . 119.6(6) ?
C29 C30 H30 . . 120.2 ?
C25 C30 H30 . . 120.2 ?
O14 C31 C32 . . 108.5(5) ?
O14 C31 H31A . . 110.0 ?
C32 C31 H31A . . 110.0 ?
O14 C31 H31B . . 110.0 ?
C32 C31 H31B . . 110.0 ?
H31A C31 H31B . . 108.4 ?
O16 C32 O15 . . 127.3(6) ?
O16 C32 C31 . . 113.5(6) ?
O15 C32 C31 . . 119.2(6) ?
O16 C32 Na3 . 1_564 143.9(4) ?
O15 C32 Na3 . 1_564 48.7(3) ?
C31 C32 Na3 . 1_564 82.5(4) ?
O5 S1 O4 . . 118.6(3) ?
O5 S1 C6 . . 108.2(3) ?
O4 S1 C6 . . 109.0(3) ?
O5 S1 C9 . . 108.4(3) ?
O4 S1 C9 . . 106.9(3) ?
C6 S1 C9 . . 104.9(3) ?
O12 S2 O13 . . 119.5(3) ?
O12 S2 C25 . . 107.7(3) ?
O13 S2 C25 . . 106.8(3) ?
O12 S2 C22 . . 107.4(3) ?
O13 S2 C22 . . 108.9(3) ?
C25 S2 C22 . . 105.8(3) ?

loop_
_geom_bond_atom_site_label_1
_geom_bond_atom_site_label_2
_geom_bond_site_symmetry_2
_geom_bond_distance
_geom_bond_publ_flag
Na1 O2 . 2.301(5) y
Na1 O19 . 2.437(5) y
Na1 O18 . 2.440(5) y
Na1 O17 . 2.456(5) y
Na1 O20 . 2.481(5) y
Na1 O1 . 2.548(5) y
Na1 Na4 1_465 3.415(4) ?
Na1 Na2 . 3.797(3) y
Na2 O22 . 2.378(5) y
Na2 O10 . 2.383(5) y
Na2 O17 . 2.391(5) y
Na2 O9 . 2.442(5) y
Na2 O21 . 2.449(5) y
Na2 O18 . 2.519(5) y
Na2 Na3 . 3.535(4) y
Na3 O21 . 2.310(5) y
Na3 O8 1_556 2.371(5) y
Na3 O15 1_546 2.396(5) y
Na3 O23 . 2.403(5) y
Na3 O22 . 2.405(5) y
Na3 O14 1_546 2.519(5) y
Na3 Na4 . 3.467(3) y
Na4 O24 . 2.301(5) y
Na4 O2 1_645 2.317(5) y
Na4 O23 . 2.387(5) y
Na4 O15 1_546 2.391(5) y
Na4 O20 1_645 2.458(5) y
Na4 Na1 1_645 3.415(4) ?
O1 C3 . 1.367(8) ?
O1 C2 . 1.424(7) ?
O2 C1 . 1.256(7) y
O3 C1 . 1.267(7) y
O4 S1 . 1.450(5) ?
O5 S1 . 1.437(5) ?
O6 C12 . 1.374(7) ?
O6 C15 . 1.424(7) ?
O7 C16 . 1.276(8) y
O8 C16 . 1.240(7) y
O9 C19 . 1.386(7) ?
O9 C18 . 1.393(8) ?
O10 C17 . 1.237(8) y
O11 C17 . 1.253(8) y
O12 S2 . 1.444(5) ?
O13 S2 . 1.445(5) ?
O14 C28 . 1.378(8) ?
O14 C31 . 1.443(7) ?
O15 C32 . 1.255(8) y
O16 C32 . 1.244(7) y
O17 H33 . 0.8500 ?
O17 H32 . 0.8500 ?
O18 H34 . 0.8500 ?
O18 H35 . 0.8499 ?
O19 H37 . 0.8499 ?
O19 H36 . 0.8500 ?
O20 H38 . 0.8501 ?
O20 H39 . 0.8500 ?
O21 H40 . 0.8500 ?
O21 H41 . 0.8500 ?
O22 H42 . 0.8501 ?
O22 H43 . 0.8500 ?
O23 H45 . 0.8500 ?
O23 H44 . 0.8500 ?
O24 H47 . 0.8501 ?
O24 H46 . 0.8500 ?
C1 C2 . 1.513(9) ?
C2 H2A . 0.9700 ?
C2 H2B . 0.9700 ?
C3 C8 . 1.372(9) ?
C3 C4 . 1.394(9) ?
C4 C5 . 1.387(9) ?
C4 H4 . 0.9300 ?
C5 C6 . 1.385(8) ?
C5 H5 . 0.9300 ?
C6 C7 . 1.393(9) ?
C6 S1 . 1.759(6) ?
C7 C8 . 1.374(10) ?
C7 H7 . 0.9300 ?
C8 H8 . 0.9300 ?
C9 C14 . 1.371(9) ?
C9 C10 . 1.372(9) ?
C9 S1 . 1.778(7) ?
C10 C11 . 1.398(9) ?
C10 H10 . 0.9300 ?
C11 C12 . 1.388(9) ?
C11 H11 . 0.9300 ?
C12 C13 . 1.404(9) ?
C13 C14 . 1.361(9) ?
C13 H13 . 0.9300 ?
C14 H14 . 0.9300 ?
C15 C16 . 1.510(9) ?
C15 H15A . 0.9700 ?
C15 H15B . 0.9700 ?
C17 C18 . 1.522(9) ?
C18 H18A . 0.9700 ?
C18 H18B . 0.9700 ?
C19 C20 . 1.372(9) ?
C19 C24 . 1.376(9) ?
C20 C21 . 1.385(9) ?
C20 H20 . 0.9300 ?
C21 C22 . 1.382(9) ?
C21 H21 . 0.9300 ?
C22 C23 . 1.381(9) ?
C22 S2 . 1.770(6) ?
C23 C24 . 1.388(9) ?
C23 H23 . 0.9300 ?
C24 H24 . 0.9300 ?
C25 C26 . 1.381(9) ?
C25 C30 . 1.382(9) ?
C25 S2 . 1.762(6) ?
C26 C27 . 1.393(9) ?
C26 H26 . 0.9300 ?
C27 C28 . 1.375(9) ?
C27 H27 . 0.9300 ?
C28 C29 . 1.382(9) ?
C29 C30 . 1.374(10) ?
C29 H29 . 0.9300 ?
C30 H30 . 0.9300 ?
C31 C32 . 1.532(9) ?
C31 H31A . 0.9700 ?
C31 H31B . 0.9700 ?

loop_
_geom_hbond_atom_site_label_D
_geom_hbond_atom_site_label_H
_geom_hbond_atom_site_label_A
_geom_hbond_site_symmetry_A
_geom_hbond_distance_DH
_geom_hbond_distance_HA
_geom_hbond_distance_DA
_geom_hbond_angle_DHA
O24 H46 O6 1_646 0.85 2.59 3.204(6) 129.9
O24 H46 O7 1_646 0.85 1.91 2.716(6) 158.8
O24 H47 O10 1_655 0.85 1.97 2.809(7) 170.6
O23 H44 O10 . 0.85 2.08 2.856(6) 150.9
O23 H45 O7 1_546 0.85 1.98 2.824(7) 172.6
O22 H43 O19 1_655 0.85 1.95 2.754(6) 157.9
O22 H42 O3 1_645 0.85 2.08 2.890(7) 158.5
O19 H36 O11 1_465 0.85 2.02 2.865(7) 174.7
O20 H38 O8 1_456 0.85 2.07 2.910(6) 169.8
O19 H37 O7 1_456 0.85 2.18 3.021(7) 170.4
O18 H35 O7 1_556 0.85 2.29 3.071(8) 152.9
O18 H34 O11 1_565 0.85 2.01 2.838(7) 165.7
O17 H32 O3 1_545 0.85 1.89 2.730(7) 168.3
O21 H41 O16 1_446 0.85 1.85 2.643(6) 153.7
O20 H39 O16 1_446 0.85 2.26 2.921(6) 134.9
O17 H33 O15 1_446 0.85 1.96 2.810(6) 173.1
O21 H40 O24 1_455 0.85 2.21 3.044(3) 168.0

loop_
_geom_torsion_atom_site_label_1
_geom_torsion_atom_site_label_2
_geom_torsion_atom_site_label_3
_geom_torsion_atom_site_label_4
_geom_torsion_site_symmetry_1
_geom_torsion_site_symmetry_4
_geom_torsion
_geom_torsion_publ_flag
O2 Na1 Na2 O22 . . 13.5(3) ?
O19 Na1 Na2 O22 . . -170.3(3) ?
O18 Na1 Na2 O22 . . -7.3(3) ?
O17 Na1 Na2 O22 . . -171.9(3) ?
O20 Na1 Na2 O22 . . -84.9(2) ?
O1 Na1 Na2 O22 . . 93.5(2) ?
Na4 Na1 Na2 O22 1_465 . -41.6(2) ?
O2 Na1 Na2 O10 . . -158.7(3) ?
O19 Na1 Na2 O10 . . 17.5(4) ?
O18 Na1 Na2 O10 . . -179.6(3) ?
O17 Na1 Na2 O10 . . 15.8(3) ?
O20 Na1 Na2 O10 . . 102.9(3) ?
O1 Na1 Na2 O10 . . -78.8(3) ?
Na4 Na1 Na2 O10 1_465 . 146.1(2) ?
O2 Na1 Na2 O17 . . -174.5(3) ?
O19 Na1 Na2 O17 . . 1.6(3) ?
O18 Na1 Na2 O17 . . 164.6(3) ?
O20 Na1 Na2 O17 . . 87.1(2) ?
O1 Na1 Na2 O17 . . -94.6(2) ?
Na4 Na1 Na2 O17 1_465 . 130.3(2) ?
O2 Na1 Na2 O9 . . -91.2(2) ?
O19 Na1 Na2 O9 . . 85.0(3) ?
O18 Na1 Na2 O9 . . -112.0(2) ?
O17 Na1 Na2 O9 . . 83.4(2) ?
O20 Na1 Na2 O9 . . 170.42(19) ?
O1 Na1 Na2 O9 . . -11.2(2) ?
Na4 Na1 Na2 O9 1_465 . -146.32(15) ?
O2 Na1 Na2 O21 . . 102.3(2) ?
O19 Na1 Na2 O21 . . -81.5(3) ?
O18 Na1 Na2 O21 . . 81.4(2) ?
O17 Na1 Na2 O21 . . -83.2(2) ?
O20 Na1 Na2 O21 . . 3.87(17) ?
O1 Na1 Na2 O21 . . -177.76(17) ?
Na4 Na1 Na2 O21 1_465 . 47.13(16) ?
O2 Na1 Na2 O18 . . 20.9(3) ?
O19 Na1 Na2 O18 . . -163.0(3) ?
O17 Na1 Na2 O18 . . -164.6(3) ?
O20 Na1 Na2 O18 . . -77.6(2) ?
O1 Na1 Na2 O18 . . 100.8(2) ?
Na4 Na1 Na2 O18 1_465 . -34.3(2) ?
O2 Na1 Na2 Na3 . . 68.9(2) ?
O19 Na1 Na2 Na3 . . -114.9(2) ?
O18 Na1 Na2 Na3 . . 48.0(2) ?
O17 Na1 Na2 Na3 . . -116.6(2) ?
O20 Na1 Na2 Na3 . . -29.52(17) ?
O1 Na1 Na2 Na3 . . 148.84(15) ?
Na4 Na1 Na2 Na3 1_465 . 13.74(17) ?
O22 Na2 Na3 O21 . . 174.6(3) ?
O10 Na2 Na3 O21 . . -96.8(2) ?
O17 Na2 Na3 O21 . . 6.5(2) ?
O9 Na2 Na3 O21 . . -147.8(2) ?
O18 Na2 Na3 O21 . . 85.0(2) ?
Na1 Na2 Na3 O21 . . 56.80(17) ?
O22 Na2 Na3 O8 . 1_556 94.7(2) ?
O10 Na2 Na3 O8 . 1_556 -176.69(19) ?
O17 Na2 Na3 O8 . 1_556 -73.5(2) ?
O9 Na2 Na3 O8 . 1_556 132.2(2) ?
O21 Na2 Na3 O8 . 1_556 -79.9(2) ?
O18 Na2 Na3 O8 . 1_556 5.13(19) ?
Na1 Na2 Na3 O8 . 1_556 -23.13(18) ?
O22 Na2 Na3 O15 . 1_546 -14.0(3) ?
O10 Na2 Na3 O15 . 1_546 74.7(3) ?
O17 Na2 Na3 O15 . 1_546 177.9(3) ?
O9 Na2 Na3 O15 . 1_546 23.6(3) ?
O21 Na2 Na3 O15 . 1_546 171.4(3) ?
O18 Na2 Na3 O15 . 1_546 -103.5(2) ?
Na1 Na2 Na3 O15 . 1_546 -131.8(2) ?
O22 Na2 Na3 O23 . . -88.9(2) ?
O10 Na2 Na3 O23 . . -0.28(18) ?
O17 Na2 Na3 O23 . . 103.0(2) ?
O9 Na2 Na3 O23 . . -51.4(2) ?
O21 Na2 Na3 O23 . . 96.49(19) ?
O18 Na2 Na3 O23 . . -178.46(18) ?
Na1 Na2 Na3 O23 . . 153.28(14) ?
O10 Na2 Na3 O22 . . 88.6(2) ?
O17 Na2 Na3 O22 . . -168.1(3) ?
O9 Na2 Na3 O22 . . 37.6(2) ?
O21 Na2 Na3 O22 . . -174.6(3) ?
O18 Na2 Na3 O22 . . -89.5(2) ?
Na1 Na2 Na3 O22 . . -117.8(2) ?
O22 Na2 Na3 O14 . 1_546 -169.6(4) ?
O10 Na2 Na3 O14 . 1_546 -81.0(3) ?
O17 Na2 Na3 O14 . 1_546 22.3(4) ?
O9 Na2 Na3 O14 . 1_546 -132.0(3) ?
O21 Na2 Na3 O14 . 1_546 15.8(3) ?
O18 Na2 Na3 O14 . 1_546 100.9(3) ?
Na1 Na2 Na3 O14 . 1_546 72.6(3) ?
O22 Na2 Na3 C32 . 1_546 20.1(4) ?
O10 Na2 Na3 C32 . 1_546 108.7(4) ?
O17 Na2 Na3 C32 . 1_546 -148.0(3) ?
O9 Na2 Na3 C32 . 1_546 57.7(4) ?
O21 Na2 Na3 C32 . 1_546 -154.5(4) ?
O18 Na2 Na3 C32 . 1_546 -69.4(4) ?
Na1 Na2 Na3 C32 . 1_546 -97.7(4) ?
O22 Na2 Na3 Na4 . . -59.22(19) ?
O10 Na2 Na3 Na4 . . 29.41(16) ?
O17 Na2 Na3 Na4 . . 132.65(19) ?
O9 Na2 Na3 Na4 . . -21.7(2) ?
O21 Na2 Na3 Na4 . . 126.19(18) ?
O18 Na2 Na3 Na4 . . -148.77(14) ?
Na1 Na2 Na3 Na4 . . -177.02(10) ?
O21 Na3 Na4 O24 . . -172.4(3) ?
O8 Na3 Na4 O24 1_556 . -3.5(3) ?
O15 Na3 Na4 O24 1_546 . 0.7(3) ?
O23 Na3 Na4 O24 . . -175.2(3) ?
O22 Na3 Na4 O24 . . 104.3(2) ?
O14 Na3 Na4 O24 1_546 . -65.7(2) ?
C32 Na3 Na4 O24 1_546 . -13.4(3) ?
Na2 Na3 Na4 O24 . . 139.4(2) ?
O21 Na3 Na4 O2 . 1_645 73.6(3) ?
O8 Na3 Na4 O2 1_556 1_645 -117.5(3) ?
O15 Na3 Na4 O2 1_546 1_645 -113.4(2) ?
O23 Na3 Na4 O2 . 1_645 70.8(2) ?
O22 Na3 Na4 O2 . 1_645 -9.8(2) ?
O14 Na3 Na4 O2 1_546 1_645 -179.7(2) ?
C32 Na3 Na4 O2 1_546 1_645 -127.5(2) ?
Na2 Na3 Na4 O2 . 1_645 25.30(19) ?
O21 Na3 Na4 O23 . . 2.8(2) ?
O8 Na3 Na4 O23 1_556 . 171.7(3) ?
O15 Na3 Na4 O23 1_546 . 175.9(3) ?
O22 Na3 Na4 O23 . . -80.6(2) ?
O14 Na3 Na4 O23 1_546 . 109.5(2) ?
C32 Na3 Na4 O23 1_546 . 161.8(2) ?
Na2 Na3 Na4 O23 . . -45.47(18) ?
O21 Na3 Na4 O15 . 1_546 -173.1(3) ?
O8 Na3 Na4 O15 1_556 1_546 -4.2(3) ?
O23 Na3 Na4 O15 . 1_546 -175.9(3) ?
O22 Na3 Na4 O15 . 1_546 103.5(2) ?
O14 Na3 Na4 O15 1_546 1_546 -66.36(19) ?
C32 Na3 Na4 O15 1_546 1_546 -14.1(2) ?
Na2 Na3 Na4 O15 . 1_546 138.66(19) ?
O21 Na3 Na4 O20 . 1_645 -36.2(3) ?
O8 Na3 Na4 O20 1_556 1_645 132.7(3) ?
O15 Na3 Na4 O20 1_546 1_645 136.9(3) ?
O23 Na3 Na4 O20 . 1_645 -39.0(2) ?
O22 Na3 Na4 O20 . 1_645 -119.6(2) ?
O14 Na3 Na4 O20 1_546 1_645 70.5(2) ?
C32 Na3 Na4 O20 1_546 1_645 122.8(2) ?
Na2 Na3 Na4 O20 . 1_645 -84.5(2) ?
O21 Na3 Na4 Na1 . 1_645 27.7(3) ?
O8 Na3 Na4 Na1 1_556 1_645 -163.4(2) ?
O15 Na3 Na4 Na1 1_546 1_645 -159.2(2) ?
O23 Na3 Na4 Na1 . 1_645 24.9(2) ?
O22 Na3 Na4 Na1 . 1_645 -55.65(19) ?
O14 Na3 Na4 Na1 1_546 1_645 134.44(18) ?
C32 Na3 Na4 Na1 1_546 1_645 -173.3(2) ?
Na2 Na3 Na4 Na1 . 1_645 -20.53(19) ?
O2 Na1 O1 C3 . . -177.0(5) ?
O19 Na1 O1 C3 . . -79.1(5) ?
O18 Na1 O1 C3 . . 103.8(5) ?
O17 Na1 O1 C3 . . 16.3(5) ?
O20 Na1 O1 C3 . . -124.6(5) ?
Na4 Na1 O1 C3 1_465 . -157.6(5) ?
Na2 Na1 O1 C3 . . 58.0(5) ?
O2 Na1 O1 C2 . . -8.3(4) ?
O19 Na1 O1 C2 . . 89.6(4) ?
O18 Na1 O1 C2 . . -87.5(4) ?
O17 Na1 O1 C2 . . -175.0(4) ?
O20 Na1 O1 C2 . . 44.1(5) ?
Na4 Na1 O1 C2 1_465 . 11.0(4) ?
Na2 Na1 O1 C2 . . -133.4(4) ?
O19 Na1 O2 C1 . . -57.1(5) ?
O18 Na1 O2 C1 . . 133.9(5) ?
O17 Na1 O2 C1 . . 104.3(10) ?
O20 Na1 O2 C1 . . -135.0(5) ?
O1 Na1 O2 C1 . . 15.5(5) ?
Na4 Na1 O2 C1 1_465 . -136.1(6) ?
Na2 Na1 O2 C1 . . 120.4(5) ?
O19 Na1 O2 Na4 . 1_465 79.03(19) ?
O18 Na1 O2 Na4 . 1_465 -90.0(2) ?
O17 Na1 O2 Na4 . 1_465 -119.6(9) ?
O20 Na1 O2 Na4 . 1_465 1.05(19) ?
O1 Na1 O2 Na4 . 1_465 151.6(2) ?
Na2 Na1 O2 Na4 . 1_465 -103.5(2) ?
O22 Na2 O9 C19 . . -105.3(4) ?
O10 Na2 O9 C19 . . 172.7(5) ?
O17 Na2 O9 C19 . . 68.9(5) ?
O21 Na2 O9 C19 . . 178.4(4) ?
O18 Na2 O9 C19 . . -10.2(5) ?
Na3 Na2 O9 C19 . . -129.7(4) ?
Na1 Na2 O9 C19 . . 29.9(5) ?
O22 Na2 O9 C18 . . 96.4(5) ?
O10 Na2 O9 C18 . . 14.4(5) ?
O17 Na2 O9 C18 . . -89.4(5) ?
O21 Na2 O9 C18 . . 20.1(7) ?
O18 Na2 O9 C18 . . -168.5(5) ?
Na3 Na2 O9 C18 . . 72.0(5) ?
Na1 Na2 O9 C18 . . -128.4(5) ?
O22 Na2 O10 C17 . . -99.3(5) ?
O17 Na2 O10 C17 . . 85.3(5) ?
O9 Na2 O10 C17 . . -5.0(5) ?
O21 Na2 O10 C17 . . 177.5(5) ?
Na3 Na2 O10 C17 . . -142.3(5) ?
Na1 Na2 O10 C17 . . 75.0(6) ?
O10 Na2 O17 Na1 . . -170.29(17) ?
O9 Na2 O17 Na1 . . -103.69(18) ?
O21 Na2 O17 Na1 . . 100.82(18) ?
O18 Na2 O17 Na1 . . 9.90(18) ?
Na3 Na2 O17 Na1 . . 96.6(2) ?
O2 Na1 O17 Na2 . . 20.1(10) ?
O19 Na1 O17 Na2 . . -178.89(19) ?
O18 Na1 O17 Na2 . . -10.21(19) ?
O20 Na1 O17 Na2 . . -99.7(2) ?
O1 Na1 O17 Na2 . . 103.6(2) ?
Na4 Na1 O17 Na2 1_465 . -86.1(3) ?
O2 Na1 O18 Na2 . . -164.3(2) ?
O19 Na1 O18 Na2 . . 93.7(10) ?
O17 Na1 O18 Na2 . . 9.58(18) ?
O20 Na1 O18 Na2 . . 107.19(19) ?
O1 Na1 O18 Na2 . . -100.5(2) ?
Na4 Na1 O18 Na2 1_465 . 153.18(16) ?
O22 Na2 O18 Na1 . . 174.67(19) ?
O17 Na2 O18 Na1 . . -9.85(18) ?
O9 Na2 O18 Na1 . . 81.6(2) ?
O21 Na2 O18 Na1 . . -102.18(19) ?
Na3 Na2 O18 Na1 . . -142.55(15) ?
O2 Na1 O20 Na4 . 1_465 -0.99(18) ?
O19 Na1 O20 Na4 . 1_465 -92.03(17) ?
O18 Na1 O20 Na4 . 1_465 90.63(16) ?
O17 Na1 O20 Na4 . 1_465 168.45(16) ?
O1 Na1 O20 Na4 . 1_465 -47.3(3) ?
Na2 Na1 O20 Na4 . 1_465 130.29(12) ?
O8 Na3 O21 Na2 1_556 . 106.33(17) ?
O23 Na3 O21 Na2 . . -79.60(17) ?
O22 Na3 O21 Na2 . . 3.63(17) ?
O14 Na3 O21 Na2 1_546 . -172.62(16) ?
C32 Na3 O21 Na2 1_546 . 153.0(4) ?
Na4 Na3 O21 Na2 . . -81.5(2) ?
O22 Na2 O21 Na3 . . -3.69(17) ?
O10 Na2 O21 Na3 . . 79.65(17) ?
O17 Na2 O21 Na3 . . -175.27(16) ?
O9 Na2 O21 Na3 . . 74.5(4) ?
O18 Na2 O21 Na3 . . -97.74(17) ?
Na1 Na2 O21 Na3 . . -136.50(13) ?
O10 Na2 O22 Na3 . . -85.53(18) ?
O9 Na2 O22 Na3 . . -150.99(17) ?
O21 Na2 O22 Na3 . . 3.54(16) ?
O18 Na2 O22 Na3 . . 94.49(19) ?
Na1 Na2 O22 Na3 . . 99.1(2) ?
O21 Na3 O22 Na2 . . -3.73(17) ?
O8 Na3 O22 Na2 1_556 . -95.54(19) ?
O15 Na3 O22 Na2 1_546 . 171.00(17) ?
O23 Na3 O22 Na2 . . 85.22(17) ?
O14 Na3 O22 Na2 1_546 . 164.2(6) ?
C32 Na3 O22 Na2 1_546 . -170.93(17) ?
Na4 Na3 O22 Na2 . . 128.33(14) ?
O2 Na4 O23 Na3 1_645 . -120.86(18) ?
O15 Na4 O23 Na3 1_546 . 2.85(18) ?
O20 Na4 O23 Na3 1_645 . 150.33(18) ?
Na1 Na4 O23 Na3 1_645 . -163.24(14) ?
O21 Na3 O23 Na4 . . -177.91(18) ?
O15 Na3 O23 Na4 1_546 . -2.85(18) ?
O22 Na3 O23 Na4 . . 96.47(18) ?
O14 Na3 O23 Na4 1_546 . -66.87(18) ?
C32 Na3 O23 Na4 1_546 . -16.9(2) ?
Na2 Na3 O23 Na4 . . 138.88(15) ?
Na1 O2 C1 O3 . . 161.8(5) ?
Na4 O2 C1 O3 1_465 . 36.3(9) ?
Na1 O2 C1 C2 . . -20.3(8) ?
Na4 O2 C1 C2 1_465 . -145.7(5) ?
C3 O1 C2 C1 . . 172.3(5) y
Na1 O1 C2 C1 . . 2.9(7) ?
O2 C1 C2 O1 . . 9.7(8) ?
O3 C1 C2 O1 . . -172.1(5) ?
C2 O1 C3 C8 . . -176.1(6) ?
Na1 O1 C3 C8 . . -7.7(8) ?
C2 O1 C3 C4 . . 2.5(9) ?
Na1 O1 C3 C4 . . 170.9(5) ?
O1 C3 C4 C5 . . 178.1(6) ?
C8 C3 C4 C5 . . -3.3(10) ?
C3 C4 C5 C6 . . 1.5(10) ?
C4 C5 C6 C7 . . 0.2(10) ?
C4 C5 C6 S1 . . -175.0(5) ?
C5 C6 C7 C8 . . 0.1(10) ?
S1 C6 C7 C8 . . 175.2(6) ?
O1 C3 C8 C7 . . -177.6(7) ?
C4 C3 C8 C7 . . 3.7(11) ?
C6 C7 C8 C3 . . -2.0(11) ?
C14 C9 C10 C11 . . -2.5(10) ?
S1 C9 C10 C11 . . -178.6(5) ?
C9 C10 C11 C12 . . 2.4(10) ?
C15 O6 C12 C11 . . 0.6(9) ?
C15 O6 C12 C13 . . -179.2(6) ?
C10 C11 C12 O6 . . 179.7(6) ?
C10 C11 C12 C13 . . -0.6(10) ?
O6 C12 C13 C14 . . 178.5(6) ?
C11 C12 C13 C14 . . -1.2(10) ?
C12 C13 C14 C9 . . 1.2(10) ?
C10 C9 C14 C13 . . 0.6(10) ?
S1 C9 C14 C13 . . 176.7(5) ?
C12 O6 C15 C16 . . 171.1(5) y
Na3 O8 C16 O7 1_554 . -93.1(7) ?
Na3 O8 C16 C15 1_554 . 86.0(7) ?
O6 C15 C16 O8 . . -178.9(5) ?
O6 C15 C16 O7 . . 0.3(8) ?
Na2 O10 C17 O11 . . 178.6(5) ?
Na2 O10 C17 C18 . . -4.2(8) ?
C19 O9 C18 C17 . . -178.5(5) y
Na2 O9 C18 C17 . . -20.7(7) ?
O10 C17 C18 O9 . . 16.3(9) ?
O11 C17 C18 O9 . . -166.1(6) ?
C18 O9 C19 C20 . . -168.9(6) ?
Na2 O9 C19 C20 . . 33.1(7) ?
C18 O9 C19 C24 . . 13.3(10) ?
Na2 O9 C19 C24 . . -144.8(6) ?
C24 C19 C20 C21 . . 1.3(11) ?
O9 C19 C20 C21 . . -176.6(6) ?
C19 C20 C21 C22 . . 0.3(11) ?
C20 C21 C22 C23 . . -2.6(11) ?
C20 C21 C22 S2 . . -180.0(5) ?
C21 C22 C23 C24 . . 3.2(10) ?
S2 C22 C23 C24 . . -179.5(5) ?
C20 C19 C24 C23 . . -0.7(10) ?
O9 C19 C24 C23 . . 177.0(6) ?
C22 C23 C24 C19 . . -1.5(10) ?
C30 C25 C26 C27 . . 1.7(9) ?
S2 C25 C26 C27 . . 178.7(5) ?
C25 C26 C27 C28 . . -0.3(9) ?
C26 C27 C28 O14 . . 179.0(5) ?
C26 C27 C28 C29 . . -0.8(9) ?
C31 O14 C28 C27 . . 2.2(8) ?
Na3 O14 C28 C27 1_564 . -120.7(6) ?
C31 O14 C28 C29 . . -178.0(5) ?
Na3 O14 C28 C29 1_564 . 59.1(6) ?
C27 C28 C29 C30 . . 0.6(9) ?
O14 C28 C29 C30 . . -179.2(6) ?
C28 C29 C30 C25 . . 0.7(10) ?
C26 C25 C30 C29 . . -1.9(9) ?
S2 C25 C30 C29 . . -178.9(5) ?
C28 O14 C31 C32 . . -165.5(5) y
Na3 O14 C31 C32 1_564 . -38.5(5) ?
Na4 O15 C32 O16 1_564 . 108.2(7) ?
Na3 O15 C32 O16 1_564 . -133.0(6) ?
Na4 O15 C32 C31 1_564 . -72.5(8) ?
Na3 O15 C32 C31 1_564 . 46.3(6) ?
Na4 O15 C32 Na3 1_564 1_564 -118.8(7) ?
O14 C31 C32 O16 . . 176.5(5) ?
O14 C31 C32 O15 . . -3.0(8) ?
O14 C31 C32 Na3 . 1_564 30.3(4) ?
C5 C6 S1 O5 . . -167.8(5) ?
C7 C6 S1 O5 . . 17.0(6) ?
C5 C6 S1 O4 . . -37.4(6) ?
C7 C6 S1 O4 . . 147.3(5) ?
C5 C6 S1 C9 . . 76.7(6) ?
C7 C6 S1 C9 . . -98.5(5) ?
C14 C9 S1 O5 . . 161.5(5) ?
C10 C9 S1 O5 . . -22.4(6) ?
C14 C9 S1 O4 . . 32.5(6) ?
C10 C9 S1 O4 . . -151.4(5) ?
C14 C9 S1 C6 . . -83.1(6) ?
C10 C9 S1 C6 . . 93.0(5) ?
C26 C25 S2 O12 . . 22.4(5) ?
C30 C25 S2 O12 . . -160.6(5) ?
C26 C25 S2 O13 . . 151.9(5) ?
C30 C25 S2 O13 . . -31.1(6) ?
C26 C25 S2 C22 . . -92.2(5) ?
C30 C25 S2 C22 . . 84.8(6) ?
C23 C22 S2 O12 . . 159.7(5) ?
C21 C22 S2 O12 . . -22.9(6) ?
C23 C22 S2 O13 . . 28.9(6) ?
C21 C22 S2 O13 . . -153.7(5) ?
C23 C22 S2 C25 . . -85.5(6) ?
C21 C22 S2 C25 . . 91.9(6) ?
